data_4315504
loop_
_publ_author_name
'Pei-Xin Li'
'Chun-Li Hu'
'Xiang Xu'
'Rui-Yao Wang'
'Chuan-Fu Sun'
'Jiang-Gao Mao'

_publ_section_title
;
 Explorations of New Second-Order Nonlinear Optical Materials in the
 KI-MII-IV-O Systems
;
_journal_name_full 'Inorganic Chemistry'
_journal_page_first 4599
_journal_page_last 4605
_journal_paper_doi 10.1021/ic100234e
_journal_volume 49
_journal_year 2010
_chemical_formula_sum 'H4 I4 K2 Mn O14'
_chemical_formula_weight 868.77
_chemical_name_systematic
; 
 ? 
;
_space_group_IT_number 5
_symmetry_cell_setting monoclinic
_symmetry_space_group_name_Hall 'I 2y'
_symmetry_space_group_name_H-M 'I 1 2 1'
_atom_sites_solution_hydrogens geom
_atom_sites_solution_primary direct
_atom_sites_solution_secondary difmap
_audit_creation_method SHELXL-97
_cell_angle_alpha 90.00
_cell_angle_beta 90.09(3)
_cell_angle_gamma 90.00
_cell_formula_units_Z 2
_cell_length_a 8.356(5)
_cell_length_b 7.7609(18)
_cell_length_c 11.166(4)
_cell_measurement_reflns_used 1149
_cell_measurement_temperature 293(2)
_cell_measurement_theta_max 27.4797
_cell_measurement_theta_min 3.0425
_cell_volume 724.1(5)
_computing_structure_refinement 'SHELXL-97 (Sheldrick, 1997)'
_computing_structure_solution 'SHELXS-97 (Sheldrick, 1990)'
_diffrn_ambient_temperature 293(2)
_diffrn_detector_area_resol_mean 14.6306
_diffrn_measured_fraction_theta_full 0.993
_diffrn_measured_fraction_theta_max 0.993
_diffrn_measurement_device_type Mercury70
_diffrn_measurement_method CCD_Profile_fitting
_diffrn_radiation_monochromator graphite
_diffrn_radiation_source 'fine-focus sealed tube'
_diffrn_radiation_type MoK\a
_diffrn_radiation_wavelength 0.71073
_diffrn_reflns_av_R_equivalents 0.0175
_diffrn_reflns_av_sigmaI/netI 0.0227
_diffrn_reflns_limit_h_max 10
_diffrn_reflns_limit_h_min -10
_diffrn_reflns_limit_k_max 10
_diffrn_reflns_limit_k_min -7
_diffrn_reflns_limit_l_max 14
_diffrn_reflns_limit_l_min -13
_diffrn_reflns_number 2779
_diffrn_reflns_theta_full 27.48
_diffrn_reflns_theta_max 27.48
_diffrn_reflns_theta_min 3.20
_exptl_absorpt_coefficient_mu 10.081
_exptl_absorpt_correction_T_max 1.0000
_exptl_absorpt_correction_T_min 0.7249
_exptl_absorpt_correction_type multi-scan
_exptl_crystal_colour White
_exptl_crystal_density_diffrn 3.985
_exptl_crystal_density_method 'not measured'
_exptl_crystal_description Prism
_exptl_crystal_F_000 782
_exptl_crystal_size_max 0.2000
_exptl_crystal_size_mid 0.2000
_exptl_crystal_size_min 0.1800
_refine_diff_density_max 0.607
_refine_diff_density_min -0.781
_refine_diff_density_rms 0.133
_refine_ls_abs_structure_details 'Flack H D (1983), Acta Cryst. A39, 876-881'
_refine_ls_abs_structure_Flack 0.00
_refine_ls_extinction_coef 0.00350(11)
_refine_ls_extinction_expression Fc^*^=kFc[1+0.001xFc^2^\l^3^/sin(2\q)]^-1/4^
_refine_ls_extinction_method SHELXL
_refine_ls_goodness_of_fit_ref 1.020
_refine_ls_hydrogen_treatment none
_refine_ls_matrix_type full
_refine_ls_number_parameters 102
_refine_ls_number_reflns 1385
_refine_ls_number_restraints 1
_refine_ls_restrained_S_all 1.020
_refine_ls_R_factor_all 0.0140
_refine_ls_R_factor_gt 0.0139
_refine_ls_shift/su_max 0.001
_refine_ls_shift/su_mean 0.000
_refine_ls_structure_factor_coef Fsqd
_refine_ls_weighting_details 'calc w=1/[\s^2^(Fo^2^)+(0.0148P)^2^+0.0000P] where P=(Fo^2^+2Fc^2^)/3'
_refine_ls_weighting_scheme calc
_refine_ls_wR_factor_gt 0.0313
_refine_ls_wR_factor_ref 0.0314
_reflns_number_gt 1376
_reflns_number_total 1385
_reflns_threshold_expression >2sigma(I)
_cod_data_source_file ic100234e_si_002_1.cif
_cod_data_source_block comp1
_cod_depositor_comments
;
The following automatic conversions were performed:

'_exptl_absorpt_correction_type' value 'Multi-scan' changed to
'multi-scan' according to the built-in table from CIF Core dictionary
named 'cif_core.dic' version 2.4.1 from 2010-06-29.

Automatic conversion script
Id: cif_fix_values 1646 2011-03-28 12:23:43Z adriana 
;
_cod_database_code 4315504

loop_
_symmetry_equiv_pos_as_xyz
'x, y, z'
'-x, y, -z'
'x+1/2, y+1/2, z+1/2'
'-x+1/2, y+1/2, -z+1/2'

loop_
_atom_site_label
_atom_site_type_symbol
_atom_site_fract_x
_atom_site_fract_y
_atom_site_fract_z
_atom_site_U_iso_or_equiv
_atom_site_adp_type
_atom_site_occupancy
_atom_site_symmetry_multiplicity
_atom_site_calc_flag
_atom_site_refinement_flags
_atom_site_disorder_assembly
_atom_site_disorder_group
K1 K 1.0000 1.8709(3) 1.0000 0.0183(5) Uani 1 2 d S . .
K2 K 1.0000 1.3455(3) 1.0000 0.0209(5) Uani 1 2 d S . .
Mn1 Mn 0.5000 1.41278(18) 1.0000 0.0118(2) Uani 1 2 d S . .
I1 I 1.24082(3) 2.08972(4) 0.72314(2) 0.01122(8) Uani 1 1 d . . .
I2 I 0.74786(3) 1.60457(4) 0.76076(2) 0.01160(9) Uani 1 1 d . . .
O1 O 1.4385(3) 2.1056(6) 0.6599(3) 0.0190(7) Uani 1 1 d . . .
O2 O 1.1756(4) 1.8963(5) 0.6429(3) 0.0178(8) Uani 1 1 d . . .
O3 O 1.2781(4) 1.9912(5) 0.8662(3) 0.0192(8) Uani 1 1 d . . .
O4 O 0.7303(4) 1.7914(5) 0.8575(4) 0.0166(8) Uani 1 1 d . . .
O5 O 0.7065(4) 1.4425(5) 0.8745(4) 0.0171(9) Uani 1 1 d . . .
O6 O 0.5591(3) 1.6155(6) 0.6826(3) 0.0173(7) Uani 1 1 d . . .
O1W O 0.5000 1.6878(8) 1.0000 0.0330(15) Uani 1 2 d S . .
H1WA H 0.4252 1.7244 1.0457 0.049 Uiso 0.50 1 d PR . .
H1WB H 0.5904 1.7244 1.0257 0.049 Uiso 0.50 1 d PR . .
O2W O 0.5000 1.1423(6) 1.0000 0.0323(15) Uani 1 2 d S . .
H2WA H 0.5904 1.1057 1.0257 0.048 Uiso 0.50 1 d PR . .
H2WB H 0.4844 1.1057 0.9286 0.048 Uiso 0.50 1 d PR . .

loop_
_atom_site_aniso_label
_atom_site_aniso_U_11
_atom_site_aniso_U_22
_atom_site_aniso_U_33
_atom_site_aniso_U_23
_atom_site_aniso_U_13
_atom_site_aniso_U_12
K1 0.0210(9) 0.0153(9) 0.0185(11) 0.000 -0.0016(7) 0.000
K2 0.0303(11) 0.0163(10) 0.0161(11) 0.000 -0.0043(9) 0.000
Mn1 0.0120(5) 0.0113(6) 0.0120(5) 0.000 -0.0026(5) 0.000
I1 0.01113(12) 0.01077(17) 0.01175(13) 0.00032(18) -0.00143(10) -0.00060(19)
I2 0.01006(12) 0.0135(2) 0.01130(13) 0.0009(2) 0.00047(11) 0.0000(2)
O1 0.0134(13) 0.0219(19) 0.0218(15) 0.000(2) 0.0037(11) -0.0015(19)
O2 0.0222(17) 0.0132(19) 0.0182(17) -0.0028(15) -0.0081(14) -0.0018(16)
O3 0.0253(19) 0.0175(18) 0.0148(17) 0.0070(14) -0.0049(14) -0.0045(15)
O4 0.021(2) 0.0139(18) 0.015(2) -0.0024(15) 0.0014(17) -0.0029(18)
O5 0.019(2) 0.016(2) 0.0163(19) 0.0018(16) 0.0037(15) 0.0014(15)
O6 0.0130(13) 0.023(2) 0.0160(14) 0.0020(18) -0.0024(11) -0.0003(17)
O1W 0.042(3) 0.020(3) 0.036(4) 0.000 0.022(3) 0.000
O2W 0.048(3) 0.011(3) 0.038(3) 0.000 -0.031(3) 0.000

loop_
_atom_type_symbol
_atom_type_description
_atom_type_scat_dispersion_real
_atom_type_scat_dispersion_imag
_atom_type_scat_source
O O 0.0106 0.0060 'International Tables Vol C Tables 4.2.6.8 and 6.1.1.4'
H H 0.0000 0.0000 'International Tables Vol C Tables 4.2.6.8 and 6.1.1.4'
K K 0.2009 0.2494 'International Tables Vol C Tables 4.2.6.8 and 6.1.1.4'
Mn Mn 0.3368 0.7283 'International Tables Vol C Tables 4.2.6.8 and 6.1.1.4'
I I -0.4742 1.8119 'International Tables Vol C Tables 4.2.6.8 and 6.1.1.4'

loop_
_geom_angle_atom_site_label_1
_geom_angle_atom_site_label_2
_geom_angle_atom_site_label_3
_geom_angle
_geom_angle_site_symmetry_1
_geom_angle_site_symmetry_3
_geom_angle_publ_flag
O1 K1 O1 84.15(18) 4_746 3_445 ?
O1 K1 O4 67.90(11) 4_746 . ?
O1 K1 O4 92.99(11) 3_445 . ?
O1 K1 O4 92.99(11) 4_746 2_757 ?
O1 K1 O4 67.90(11) 3_445 2_757 ?
O4 K1 O4 154.77(18) . 2_757 ?
O1 K1 O6 158.41(9) 4_746 3 ?
O1 K1 O6 93.81(11) 3_445 3 ?
O4 K1 O6 133.69(11) . 3 ?
O4 K1 O6 66.57(11) 2_757 3 ?
O1 K1 O6 93.81(10) 4_746 4_656 ?
O1 K1 O6 158.41(9) 3_445 4_656 ?
O4 K1 O6 66.57(11) . 4_656 ?
O4 K1 O6 133.69(12) 2_757 4_656 ?
O6 K1 O6 95.69(17) 3 4_656 ?
O1 K1 O3 76.08(11) 4_746 . ?
O1 K1 O3 135.69(10) 3_445 . ?
O4 K1 O3 114.62(11) . . ?
O4 K1 O3 73.93(11) 2_757 . ?
O6 K1 O3 90.92(10) 3 . ?
O6 K1 O3 63.54(10) 4_656 . ?
O1 K1 O3 135.69(11) 4_746 2_757 ?
O1 K1 O3 76.08(11) 3_445 2_757 ?
O4 K1 O3 73.93(11) . 2_757 ?
O4 K1 O3 114.62(11) 2_757 2_757 ?
O6 K1 O3 63.54(10) 3 2_757 ?
O6 K1 O3 90.92(10) 4_656 2_757 ?
O3 K1 O3 142.68(17) . 2_757 ?
O1 K1 K2 137.93(9) 4_746 1_565 ?
O1 K1 K2 137.93(9) 3_445 1_565 ?
O4 K1 K2 102.61(9) . 1_565 ?
O4 K1 K2 102.61(9) 2_757 1_565 ?
O6 K1 K2 47.84(8) 3 1_565 ?
O6 K1 K2 47.84(9) 4_656 1_565 ?
O3 K1 K2 71.34(8) . 1_565 ?
O3 K1 K2 71.34(8) 2_757 1_565 ?
O1 K1 I1 95.63(10) 4_746 3_445 ?
O1 K1 I1 23.62(6) 3_445 3_445 ?
O4 K1 I1 78.32(9) . 3_445 ?
O4 K1 I1 87.81(9) 2_757 3_445 ?
O6 K1 I1 90.65(8) 3 3_445 ?
O6 K1 I1 136.75(6) 4_656 3_445 ?
O3 K1 I1 159.29(8) . 3_445 ?
O3 K1 I1 54.36(8) 2_757 3_445 ?
K2 K1 I1 123.44(3) 1_565 3_445 ?
O1 K1 I1 23.62(6) 4_746 4_746 ?
O1 K1 I1 95.63(10) 3_445 4_746 ?
O4 K1 I1 87.81(9) . 4_746 ?
O4 K1 I1 78.32(9) 2_757 4_746 ?
O6 K1 I1 136.75(6) 3 4_746 ?
O6 K1 I1 90.65(7) 4_656 4_746 ?
O3 K1 I1 54.36(8) . 4_746 ?
O3 K1 I1 159.29(8) 2_757 4_746 ?
K2 K1 I1 123.44(3) 1_565 4_746 ?
I1 K1 I1 113.12(7) 3_445 4_746 ?
O1 K1 I2 44.00(6) 4_746 . ?
O1 K1 I2 87.02(9) 3_445 . ?
O4 K1 I2 24.10(8) . . ?
O4 K1 I2 133.31(10) 2_757 . ?
O6 K1 I2 157.55(7) 3 . ?
O6 K1 I2 76.88(8) 4_656 . ?
O3 K1 I2 104.11(7) . . ?
O3 K1 I2 95.09(7) 2_757 . ?
K2 K1 I2 121.30(3) 1_565 . ?
I1 K1 I2 81.17(4) 3_445 . ?
I1 K1 I2 65.22(4) 4_746 . ?
O1 K2 O1 85.26(18) 3_445 4_746 ?
O1 K2 O6 157.67(9) 3_445 4_646 ?
O1 K2 O6 91.66(11) 4_746 4_646 ?
O1 K2 O6 91.66(11) 3_445 3_545 ?
O1 K2 O6 157.67(9) 4_746 3_545 ?
O6 K2 O6 99.17(17) 4_646 3_545 ?
O1 K2 O5 69.91(10) 3_445 2_757 ?
O1 K2 O5 87.96(11) 4_746 2_757 ?
O6 K2 O5 132.17(10) 4_646 2_757 ?
O6 K2 O5 70.29(11) 3_545 2_757 ?
O1 K2 O5 87.96(11) 3_445 . ?
O1 K2 O5 69.91(10) 4_746 . ?
O6 K2 O5 70.29(11) 4_646 . ?
O6 K2 O5 132.17(10) 3_545 . ?
O5 K2 O5 150.14(17) 2_757 . ?
O1 K2 O2 54.56(10) 3_445 3_445 ?
O1 K2 O2 113.38(11) 4_746 3_445 ?
O6 K2 O2 107.50(10) 4_646 3_445 ?
O6 K2 O2 81.98(10) 3_545 3_445 ?
O5 K2 O2 116.37(10) 2_757 3_445 ?
O5 K2 O2 59.45(10) . 3_445 ?
O1 K2 O2 113.38(11) 3_445 4_746 ?
O1 K2 O2 54.56(9) 4_746 4_746 ?
O6 K2 O2 81.98(10) 4_646 4_746 ?
O6 K2 O2 107.50(10) 3_545 4_746 ?
O5 K2 O2 59.45(10) 2_757 4_746 ?
O5 K2 O2 116.37(10) . 4_746 ?
O2 K2 O2 165.71(16) 3_445 4_746 ?
O1 K2 K1 137.37(9) 3_445 1_545 ?
O1 K2 K1 137.37(9) 4_746 1_545 ?
O6 K2 K1 49.59(8) 4_646 1_545 ?
O6 K2 K1 49.59(8) 3_545 1_545 ?
O5 K2 K1 104.93(8) 2_757 1_545 ?
O5 K2 K1 104.93(8) . 1_545 ?
O2 K2 K1 97.14(8) 3_445 1_545 ?
O2 K2 K1 97.14(8) 4_746 1_545 ?
O1 K2 I1 25.98(7) 3_445 3_445 ?
O1 K2 I1 99.60(10) 4_746 3_445 ?
O6 K2 I1 134.86(6) 4_646 3_445 ?
O6 K2 I1 86.55(8) 3_545 3_445 ?
O5 K2 I1 92.06(9) 2_757 3_445 ?
O5 K2 I1 73.00(9) . 3_445 ?
O2 K2 I1 28.58(7) 3_445 3_445 ?
O2 K2 I1 138.97(9) 4_746 3_445 ?
K1 K2 I1 119.84(3) 1_545 3_445 ?
O1 K2 I1 99.60(10) 3_445 4_746 ?
O1 K2 I1 25.98(7) 4_746 4_746 ?
O6 K2 I1 86.55(8) 4_646 4_746 ?
O6 K2 I1 134.86(6) 3_545 4_746 ?
O5 K2 I1 73.00(9) 2_757 4_746 ?
O5 K2 I1 92.06(9) . 4_746 ?
O2 K2 I1 138.97(9) 3_445 4_746 ?
O2 K2 I1 28.58(6) 4_746 4_746 ?
K1 K2 I1 119.84(3) 1_545 4_746 ?
I1 K2 I1 120.31(7) 3_445 4_746 ?
O1 K2 I2 44.42(6) 3_445 2_757 ?
O1 K2 I2 88.00(9) 4_746 2_757 ?
O6 K2 I2 157.74(7) 4_646 2_757 ?
O6 K2 I2 74.61(8) 3_545 2_757 ?
O5 K2 I2 25.57(7) 2_757 2_757 ?
O5 K2 I2 129.78(10) . 2_757 ?
O2 K2 I2 92.97(7) 3_445 2_757 ?
O2 K2 I2 79.72(7) 4_746 2_757 ?
K1 K2 I2 120.60(3) 1_545 2_757 ?
I1 K2 I2 66.89(4) 3_445 2_757 ?
I1 K2 I2 83.44(4) 4_746 2_757 ?
O2W Mn1 O1W 180.000(3) . . ?
O2W Mn1 O2 86.63(11) . 3_445 ?
O1W Mn1 O2 93.37(11) . 3_445 ?
O2W Mn1 O2 86.63(11) . 4_646 ?
O1W Mn1 O2 93.37(11) . 4_646 ?
O2 Mn1 O2 173.3(2) 3_445 4_646 ?
O2W Mn1 O5 95.91(10) . 2_657 ?
O1W Mn1 O5 84.09(10) . 2_657 ?
O2 Mn1 O5 93.84(15) 3_445 2_657 ?
O2 Mn1 O5 86.85(15) 4_646 2_657 ?
O2W Mn1 O5 95.91(10) . . ?
O1W Mn1 O5 84.09(10) . . ?
O2 Mn1 O5 86.85(15) 3_445 . ?
O2 Mn1 O5 93.84(15) 4_646 . ?
O5 Mn1 O5 168.2(2) 2_657 . ?
O3 I1 O1 102.68(16) . . ?
O3 I1 O2 97.88(16) . . ?
O1 I1 O2 97.85(18) . . ?
O3 I1 K2 105.75(13) . 3_554 ?
O1 I1 K2 41.85(15) . 3_554 ?
O2 I1 K2 56.01(11) . 3_554 ?
O3 I1 K1 134.36(11) . 3_554 ?
O1 I1 K1 38.08(14) . 3_554 ?
O2 I1 K1 107.86(11) . 3_554 ?
K2 I1 K1 63.29(4) 3_554 3_554 ?
O3 I1 K1 39.80(11) . . ?
O1 I1 K1 141.48(12) . . ?
O2 I1 K1 83.23(12) . . ?
K2 I1 K1 124.92(6) 3_554 . ?
K1 I1 K1 168.86(5) 3_554 . ?
O6 I2 O4 100.33(18) . . ?
O6 I2 O5 101.72(17) . . ?
O4 I2 O5 96.97(16) . . ?
O6 I2 K2 144.73(14) . . ?
O4 I2 K2 92.74(13) . . ?
O5 I2 K2 43.80(12) . . ?
O6 I2 K1 139.68(14) . . ?
O4 I2 K1 39.48(12) . . ?
O5 I2 K1 89.51(13) . . ?
K2 I2 K1 61.90(4) . . ?
O6 I2 K1 38.60(13) . 3_444 ?
O4 I2 K1 138.82(12) . 3_444 ?
O5 I2 K1 95.50(13) . 3_444 ?
K2 I2 K1 122.41(6) . 3_444 ?
K1 I2 K1 174.97(5) . 3_444 ?
O6 I2 K2 34.97(12) . 3_454 ?
O4 I2 K2 90.99(13) . 3_454 ?
O5 I2 K2 136.59(12) . 3_454 ?
K2 I2 K2 176.14(5) . 3_454 ?
K1 I2 K2 121.00(6) . 3_454 ?
K1 I2 K2 54.57(4) 3_444 3_454 ?
I1 O1 K2 112.17(19) . 3_554 ?
I1 O1 K1 118.30(18) . 3_554 ?
K2 O1 K1 95.30(10) 3_554 3_554 ?
I1 O2 Mn1 120.80(19) . 3_554 ?
I1 O2 K2 95.41(13) . 3_554 ?
Mn1 O2 K2 102.40(12) 3_554 3_554 ?
I1 O3 K1 116.99(15) . . ?
I2 O4 K1 116.42(17) . . ?
I2 O5 Mn1 130.96(19) . . ?
I2 O5 K2 110.63(15) . . ?
Mn1 O5 K2 108.73(16) . . ?
I2 O6 K2 122.97(17) . 3_454 ?
I2 O6 K1 117.96(18) . 3_444 ?
K2 O6 K1 82.57(9) 3_454 3_444 ?
Mn1 O1W H1WA 109.4 . . ?
Mn1 O1W H1WB 109.4 . . ?
H1WA O1W H1WB 109.6 . . ?
Mn1 O2W H2WA 109.4 . . ?
Mn1 O2W H2WB 109.4 . . ?
H2WA O2W H2WB 109.6 . . ?

loop_
_geom_bond_atom_site_label_1
_geom_bond_atom_site_label_2
_geom_bond_distance
_geom_bond_site_symmetry_2
_geom_bond_publ_flag
K1 O1 2.773(5) 4_746 ?
K1 O1 2.773(5) 3_445 ?
K1 O4 2.825(4) . ?
K1 O4 2.825(4) 2_757 ?
K1 O6 2.828(4) 3 ?
K1 O6 2.828(4) 4_656 ?
K1 O3 2.919(4) . ?
K1 O3 2.919(4) 2_757 ?
K1 K2 3.684(2) 1_565 ?
K1 I1 3.9593(19) 3_445 ?
K1 I1 3.9593(19) 4_746 ?
K1 I2 3.9785(18) . ?
K2 O1 2.744(5) 3_445 ?
K2 O1 2.744(5) 4_746 ?
K2 O6 2.754(4) 4_646 ?
K2 O6 2.754(4) 3_545 ?
K2 O5 2.921(4) 2_757 ?
K2 O5 2.921(4) . ?
K2 O2 3.172(4) 3_445 ?
K2 O2 3.172(4) 4_746 ?
K2 K1 3.684(2) 1_545 ?
K2 I1 3.8089(18) 3_445 ?
K2 I1 3.8089(18) 4_746 ?
K2 I2 3.9496(18) 2_757 ?
Mn1 O2W 2.099(5) . ?
Mn1 O1W 2.134(6) . ?
Mn1 O2 2.170(3) 3_445 ?
Mn1 O2 2.170(3) 4_646 ?
Mn1 O5 2.236(4) 2_657 ?
Mn1 O5 2.236(4) . ?
I1 O3 1.797(3) . ?
I1 O1 1.802(3) . ?
I1 O2 1.830(4) . ?
I1 K2 3.8089(18) 3_554 ?
I1 K1 3.9593(19) 3_554 ?
I2 O6 1.804(3) . ?
I2 O4 1.814(4) . ?
I2 O5 1.821(4) . ?
I2 K1 4.0047(18) 3_444 ?
I2 K2 4.0304(17) 3_454 ?
O1 K2 2.744(4) 3_554 ?
O1 K1 2.773(5) 3_554 ?
O2 Mn1 2.170(3) 3_554 ?
O2 K2 3.172(4) 3_554 ?
O6 K2 2.754(4) 3_454 ?
O6 K1 2.828(4) 3_444 ?
O1W H1WA 0.8561 . ?
O1W H1WB 0.8566 . ?
O2W H2WA 0.8566 . ?
O2W H2WB 0.8563 . ?
